data_1562731
loop_
_publ_author_name
'Hao, Wenyu'
'Mei, Dajiang'
'Yin, Wenlong'
'Feng, Kai'
'Yao, Jiyong'
'Wu, Yicheng'

_publ_section_title
;
 Synthesis, structural characterization and optical properties of new
 compounds: Centrosymmetric Ba2GaMQ5 (M=Sb,Bi; Q=Se,Te), Ba2InSbTe5 and
 noncentrosymmetric Ba2InSbSe5
;
_journal_name_full 'Journal of Solid State Chemistry'
_journal_page_first 81
_journal_page_last 86
_journal_paper_doi 10.1016/j.jssc.2012.09.034
_journal_volume 198
_journal_year 2013
_chemical_formula_moiety .
_chemical_formula_sum 'Ba2 Bi Ga Se5'
_chemical_formula_weight 948.18
_chemical_melting_point .
_space_group_IT_number 62
_space_group_name_Hall '-P 2ac 2n'
_space_group_name_H-M_alt 'P n m a'
_symmetry_cell_setting orthorhombic
_symmetry_space_group_name_H-M 'P n m a'
_atom_sites_solution_hydrogens .
_atom_sites_solution_primary direct
_atom_sites_solution_secondary difmap
_audit_creation_method SHELXL-97
_cell_angle_alpha 90.00
_cell_angle_beta 90.00
_cell_angle_gamma 90.00
_cell_formula_units_Z 4
_cell_length_a 12.685(3)
_cell_length_b 9.1838(18)
_cell_length_c 9.2435(18)
_cell_measurement_reflns_used .
_cell_measurement_temperature 153(2)
_cell_measurement_theta_max .
_cell_measurement_theta_min .
_cell_volume 1076.8(4)
_computing_cell_refinement 'CrystalClear (Rigaku Inc., 2008)'
_computing_data_collection 'CrystalClear (Rigaku Inc., 2008)'
_computing_data_reduction 'CrystalClear (Rigaku Inc., 2008)'
_computing_molecular_graphics 'SHELXL-97 (Sheldrick, 1997)'
_computing_publication_material 'SHELXL-97 (Sheldrick, 1997)'
_computing_structure_refinement 'SHELXL-97 (Sheldrick, 2008)'
_computing_structure_solution 'SHELXS-97 (Sheldrick, 2008)'
_diffrn_ambient_temperature 153(2)
_diffrn_detector_area_resol_mean 28.5714
_diffrn_measured_fraction_theta_full 0.994
_diffrn_measured_fraction_theta_max 0.994
_diffrn_measurement_device_type 'Rigaku AFC10 diffractometer'
_diffrn_measurement_method dtprofit.ref
_diffrn_radiation_monochromator graphite
_diffrn_radiation_source 'fine-focus sealed tube'
_diffrn_radiation_type MoK\a
_diffrn_radiation_wavelength 0.71073
_diffrn_reflns_av_R_equivalents 0.0554
_diffrn_reflns_av_sigmaI/netI 0.0392
_diffrn_reflns_limit_h_max 18
_diffrn_reflns_limit_h_min -18
_diffrn_reflns_limit_k_max 10
_diffrn_reflns_limit_k_min -13
_diffrn_reflns_limit_l_max 13
_diffrn_reflns_limit_l_min -13
_diffrn_reflns_number 10243
_diffrn_reflns_theta_full 31.50
_diffrn_reflns_theta_max 31.50
_diffrn_reflns_theta_min 3.13
_exptl_absorpt_coefficient_mu 42.809
_exptl_absorpt_correction_T_max 0.051
_exptl_absorpt_correction_T_min 0.001
_exptl_absorpt_correction_type numerical
_exptl_absorpt_process_details 'face indexed'
_exptl_crystal_colour Black
_exptl_crystal_density_diffrn 5.848
_exptl_crystal_density_method 'not measured'
_exptl_crystal_description Chip
_exptl_crystal_F_000 1584
_exptl_crystal_size_max 0.17
_exptl_crystal_size_mid 0.13
_exptl_crystal_size_min 0.07
_refine_diff_density_max 2.273
_refine_diff_density_min -2.606
_refine_diff_density_rms 0.424
_refine_ls_extinction_coef 0.00158(10)
_refine_ls_extinction_expression Fc^*^=kFc[1+0.001xFc^2^\l^3^/sin(2\q)]^-1/4^
_refine_ls_extinction_method SHELXL
_refine_ls_goodness_of_fit_ref 1.222
_refine_ls_hydrogen_treatment .
_refine_ls_matrix_type full
_refine_ls_number_parameters 50
_refine_ls_number_reflns 1881
_refine_ls_number_restraints 0
_refine_ls_restrained_S_all 1.222
_refine_ls_R_factor_all 0.0336
_refine_ls_R_factor_gt 0.0305
_refine_ls_shift/su_max 0.000
_refine_ls_shift/su_mean 0.000
_refine_ls_structure_factor_coef Fsqd
_refine_ls_weighting_details 'calc w=1/[\s^2^(Fo^2^)+(0.0300P)^2^+0.0000P] where P=(Fo^2^+2Fc^2^)/3'
_refine_ls_weighting_scheme calc
_refine_ls_wR_factor_gt 0.0708
_refine_ls_wR_factor_ref 0.0719
_reflns_number_gt 1789
_reflns_number_total 1881
_reflns_threshold_expression >2sigma(I)
_cod_data_source_file JSSC-2013-198-81.cif
_cod_data_source_block Ba2GaBiSe5
_cod_original_cell_volume 1076.9(4)
_cod_database_code 1562731

loop_
_symmetry_equiv_pos_as_xyz
'x, y, z'
'-x+1/2, -y, z+1/2'
'-x, y+1/2, -z'
'x+1/2, -y+1/2, -z+1/2'
'-x, -y, -z'
'x-1/2, y, -z-1/2'
'x, -y-1/2, z'
'-x-1/2, y-1/2, z-1/2'

loop_
_atom_site_label
_atom_site_type_symbol
_atom_site_fract_x
_atom_site_fract_y
_atom_site_fract_z
_atom_site_U_iso_or_equiv
_atom_site_adp_type
_atom_site_occupancy
_atom_site_symmetry_multiplicity
_atom_site_calc_flag
_atom_site_refinement_flags
_atom_site_disorder_assembly
_atom_site_disorder_group
Ba Ba 0.32418(3) 0.00802(4) 0.38183(4) 0.00404(10) Uani 1 1 d . . .
Bi Bi 0.02471(3) 0.2500 0.53135(3) 0.00426(10) Uani 1 2 d S . .
Ga Ga 0.09798(8) 0.2500 0.16800(10) 0.00307(19) Uani 1 2 d S . .
Se1 Se 0.05882(5) 0.04170(6) 0.32091(7) 0.00418(13) Uani 1 1 d . . .
Se2 Se 0.22190(7) 0.2500 0.62712(9) 0.00429(17) Uani 1 2 d S . .
Se3 Se 0.28123(7) 0.2500 0.11432(9) 0.00398(17) Uani 1 2 d S . .
Se4 Se 0.49274(7) 0.2500 0.54117(9) 0.00398(17) Uani 1 2 d S . .

loop_
_atom_site_aniso_label
_atom_site_aniso_U_11
_atom_site_aniso_U_22
_atom_site_aniso_U_33
_atom_site_aniso_U_23
_atom_site_aniso_U_13
_atom_site_aniso_U_12
Ba 0.0059(2) 0.00354(16) 0.00264(17) 0.00034(11) -0.00024(12) 0.00027(12)
Bi 0.00526(18) 0.00433(16) 0.00317(15) 0.000 0.00022(11) 0.000
Ga 0.0044(5) 0.0039(4) 0.0008(4) 0.000 0.0001(3) 0.000
Se1 0.0067(3) 0.0028(3) 0.0030(3) 0.0010(2) 0.0002(2) -0.0008(2)
Se2 0.0051(4) 0.0050(4) 0.0027(4) 0.000 0.0000(3) 0.000
Se3 0.0036(4) 0.0053(4) 0.0030(4) 0.000 0.0007(3) 0.000
Se4 0.0045(4) 0.0053(4) 0.0022(4) 0.000 0.0007(3) 0.000

loop_
_atom_type_symbol
_atom_type_description
_atom_type_scat_dispersion_real
_atom_type_scat_dispersion_imag
_atom_type_scat_source
Ga Ga 0.2307 1.6083 'International Tables Vol C Tables 4.2.6.8 and 6.1.1.4'
Se Se -0.0929 2.2259 'International Tables Vol C Tables 4.2.6.8 and 6.1.1.4'
Ba Ba -0.3244 2.2819 'International Tables Vol C Tables 4.2.6.8 and 6.1.1.4'
Bi Bi -4.1077 10.2566 'International Tables Vol C Tables 4.2.6.8 and 6.1.1.4'

loop_
_geom_angle_atom_site_label_1
_geom_angle_atom_site_label_2
_geom_angle_atom_site_label_3
_geom_angle
_geom_angle_site_symmetry_1
_geom_angle_site_symmetry_3
Se3 Ba Se2 85.61(2) . 2_554
Se3 Ba Se4 136.49(2) . 5_656
Se2 Ba Se4 77.03(2) 2_554 5_656
Se3 Ba Se4 89.34(2) . .
Se2 Ba Se4 149.48(3) 2_554 .
Se4 Ba Se4 86.300(17) 5_656 .
Se3 Ba Se1 70.19(2) . .
Se2 Ba Se1 77.27(2) 2_554 .
Se4 Ba Se1 140.33(2) 5_656 .
Se4 Ba Se1 128.81(2) . .
Se3 Ba Se2 89.81(2) . .
Se2 Ba Se2 147.839(15) 2_554 .
Se4 Ba Se2 124.94(2) 5_656 .
Se4 Ba Se2 61.99(2) . .
Se1 Ba Se2 71.25(2) . .
Se3 Ba Se3 147.501(15) . 2
Se2 Ba Se3 83.47(2) 2_554 2
Se4 Ba Se3 69.92(2) 5_656 2
Se4 Ba Se3 114.75(2) . 2
Se1 Ba Se3 77.57(2) . 2
Se2 Ba Se3 83.52(2) . 2
Se3 Ba Se1 71.88(2) . 6_656
Se2 Ba Se1 80.68(2) 2_554 6_656
Se4 Ba Se1 66.14(2) 5_656 6_656
Se4 Ba Se1 69.17(2) . 6_656
Se1 Ba Se1 137.132(16) . 6_656
Se2 Ba Se1 127.81(2) . 6_656
Se3 Ba Se1 135.56(2) 2 6_656
Se3 Ba Ga 173.77(3) . 2
Se2 Ba Ga 95.46(2) 2_554 2
Se4 Ba Ga 38.49(2) 5_656 2
Se4 Ba Ga 86.63(2) . 2
Se1 Ba Ga 116.05(2) . 2
Se2 Ba Ga 92.49(2) . 2
Se3 Ba Ga 38.66(2) 2 2
Se1 Ba Ga 102.20(2) 6_656 2
Se3 Ba Ba 48.728(14) . 7_565
Se2 Ba Ba 134.328(14) 2_554 7_565
Se4 Ba Ba 134.291(15) 5_656 7_565
Se4 Ba Ba 49.441(14) . 7_565
Se1 Ba Ba 84.821(11) . 7_565
Se2 Ba Ba 49.612(13) . 7_565
Se3 Ba Ba 133.113(14) 2 7_565
Se1 Ba Ba 84.975(11) 6_656 7_565
Ga Ba Ba 130.006(13) 2 7_565
Se3 Ba Ba 131.272(14) . 7
Se2 Ba Ba 45.672(14) 2_554 7
Se4 Ba Ba 45.710(15) 5_656 7
Se4 Ba Ba 130.560(14) . 7
Se1 Ba Ba 95.178(11) . 7
Se2 Ba Ba 130.388(13) . 7
Se3 Ba Ba 46.887(14) 2 7
Se1 Ba Ba 95.026(11) 6_656 7
Ga Ba Ba 49.994(13) 2 7
Ba Ba Ba 180.0 7_565 7
Se2 Bi Se1 95.01(2) . .
Se2 Bi Se1 95.01(2) . 7_565
Se1 Bi Se1 87.66(3) . 7_565
Se2 Bi Se1 99.812(18) . 3_556
Se1 Bi Se1 159.323(15) . 3_556
Se1 Bi Se1 76.81(2) 7_565 3_556
Se2 Bi Se1 99.812(18) . 5_556
Se1 Bi Se1 76.81(2) . 5_556
Se1 Bi Se1 159.324(15) 7_565 5_556
Se1 Bi Se1 114.34(3) 3_556 5_556
Se4 Ga Se3 112.58(5) 6_556 .
Se4 Ga Se1 111.25(3) 6_556 .
Se3 Ga Se1 108.75(3) . .
Se4 Ga Se1 111.25(3) 6_556 7_565
Se3 Ga Se1 108.75(3) . 7_565
Se1 Ga Se1 103.86(5) . 7_565
Se4 Ga Ba 64.00(3) 6_556 2_554
Se3 Ga Ba 65.68(2) . 2_554
Se1 Ga Ba 88.06(2) . 2_554
Se1 Ga Ba 168.05(3) 7_565 2_554
Se4 Ga Ba 64.00(3) 6_556 8_665
Se3 Ga Ba 65.68(2) . 8_665
Se1 Ga Ba 168.05(3) . 8_665
Se1 Ga Ba 88.06(2) 7_565 8_665
Ba Ga Ba 80.01(3) 2_554 8_665
Ga Se1 Bi 84.06(3) . .
Ga Se1 Bi 168.14(3) . 5_556
Bi Se1 Bi 103.19(2) . 5_556
Ga Se1 Ba 88.04(3) . .
Bi Se1 Ba 95.77(2) . .
Bi Se1 Ba 100.383(19) 5_556 .
Ga Se1 Ba 86.14(3) . 6_556
Bi Se1 Ba 107.60(2) . 6_556
Bi Se1 Ba 82.736(18) 5_556 6_556
Ba Se1 Ba 155.14(2) . 6_556
Bi Se2 Ba 93.96(2) . 8_666
Bi Se2 Ba 93.96(2) . 2
Ba Se2 Ba 88.66(3) 8_666 2
Bi Se2 Ba 97.82(2) . 7_565
Ba Se2 Ba 94.095(16) 8_666 7_565
Ba Se2 Ba 167.68(3) 2 7_565
Bi Se2 Ba 97.82(2) . .
Ba Se2 Ba 167.68(3) 8_666 .
Ba Se2 Ba 94.095(15) 2 .
Ba Se2 Ba 80.78(3) 7_565 .
Ga Se3 Ba 90.28(3) . 7_565
Ga Se3 Ba 90.28(3) . .
Ba Se3 Ba 82.54(3) 7_565 .
Ga Se3 Ba 75.65(3) . 2_554
Ba Se3 Ba 165.49(3) 7_565 2_554
Ba Se3 Ba 93.811(15) . 2_554
Ga Se3 Ba 75.65(3) . 8_665
Ba Se3 Ba 93.811(16) 7_565 8_665
Ba Se3 Ba 165.49(3) . 8_665
Ba Se3 Ba 86.23(3) 2_554 8_665
Ga Se4 Ba 77.51(3) 6_656 3_656
Ga Se4 Ba 77.51(3) 6_656 5_656
Ba Se4 Ba 88.58(3) 3_656 5_656
Ga Se4 Ba 90.05(3) 6_656 .
Ba Se4 Ba 166.57(3) 3_656 .
Ba Se4 Ba 93.701(17) 5_656 .
Ga Se4 Ba 90.05(3) 6_656 7_565
Ba Se4 Ba 93.702(17) 3_656 7_565
Ba Se4 Ba 166.57(3) 5_656 7_565
Ba Se4 Ba 81.12(3) . 7_565

loop_
_geom_bond_atom_site_label_1
_geom_bond_atom_site_label_2
_geom_bond_distance
_geom_bond_site_symmetry_2
Ba Se3 3.3689(9) .
Ba Se2 3.3912(9) 2_554
Ba Se4 3.3934(9) 5_656
Ba Se4 3.4176(9) .
Ba Se1 3.4270(10) .
Ba Se2 3.4297(9) .
Ba Se3 3.4672(9) 2
Ba Se1 3.5309(9) 6_656
Ba Ga 3.6860(9) 2
Ba Ba 4.4445(11) 7_565
Ba Ba 4.7393(12) 7
Bi Se2 2.6534(11) .
Bi Se1 2.7623(7) .
Bi Se1 2.7624(8) 7_565
Bi Se1 3.1882(8) 3_556
Bi Se1 3.1882(8) 5_556
Ga Se4 2.3495(13) 6_556
Ga Se3 2.3770(14) .
Ga Se1 2.4298(9) .
Ga Se1 2.4298(9) 7_565
Ga Ba 3.6861(9) 2_554
Ga Ba 3.6861(9) 8_665
Se1 Bi 3.1882(8) 5_556
Se1 Ba 3.5309(9) 6_556
Se2 Ba 3.3912(9) 8_666
Se2 Ba 3.3912(9) 2
Se2 Ba 3.4296(9) 7_565
Se3 Ba 3.3689(9) 7_565
Se3 Ba 3.4672(9) 2_554
Se3 Ba 3.4672(9) 8_665
Se4 Ga 2.3496(13) 6_656
Se4 Ba 3.3935(9) 3_656
Se4 Ba 3.3935(9) 5_656
Se4 Ba 3.4176(9) 7_565
